data_1504810
loop_
_publ_author_name
'Carroll, William R.'
'Pellechia, Perry'
'Shimizu, Ken D.'

_publ_section_title
;
 A rigid molecular balance for measuring face-to-face arene-arene
 interactions.
;
_journal_issue 16
_journal_name_full 'Organic letters'
_journal_page_first 3547
_journal_page_last 3550
_journal_paper_doi 10.1021/ol801286k
_journal_volume 10
_journal_year 2008
_chemical_formula_moiety 'C45 H29 N O4'
_chemical_formula_sum 'C45 H29 N O4'
_chemical_formula_weight 647.69
_chemical_name_systematic
; 
 ? 
;
_space_group_IT_number 2
_symmetry_cell_setting triclinic
_symmetry_space_group_name_Hall '-P 1'
_symmetry_space_group_name_H-M 'P -1'
_atom_sites_solution_hydrogens geom
_atom_sites_solution_primary direct
_atom_sites_solution_secondary difmap
_audit_creation_method SHELXL-97
_cell_angle_alpha 103.3880(10)
_cell_angle_beta 105.690(2)
_cell_angle_gamma 92.690(2)
_cell_formula_units_Z 2
_cell_length_a 10.2613(8)
_cell_length_b 11.3569(8)
_cell_length_c 14.5224(11)
_cell_measurement_reflns_used 3874
_cell_measurement_temperature 150(2)
_cell_measurement_theta_max 24.935
_cell_measurement_theta_min 2.184
_cell_volume 1574.2(2)
_computing_cell_refinement 'SAINT-Plus Version 6.45 (Bruker, 2001)'
_computing_data_collection 'SMART Version 5.625 (Bruker, 2001)'
_computing_data_reduction 'SAINT-Plus Version 6.45 (Bruker, 2001)'
_computing_molecular_graphics various
_computing_publication_material 'SHELXTL Version 6.14 (Bruker, 2000)'
_computing_structure_refinement 'SHELXL-97 (Sheldrick, 1997)'
_computing_structure_solution 'SHELXS-97 (Sheldrick, 1990)'
_diffrn_ambient_temperature 150(2)
_diffrn_measured_fraction_theta_full 0.999
_diffrn_measured_fraction_theta_max 0.999
_diffrn_measurement_device_type 'Bruker SMART APEX CCD diffractometer'
_diffrn_measurement_method 'omega scans'
_diffrn_radiation_monochromator graphite
_diffrn_radiation_source 'fine-focus sealed tube'
_diffrn_radiation_type MoK\a
_diffrn_radiation_wavelength 0.71073
_diffrn_reflns_av_R_equivalents 0.0444
_diffrn_reflns_av_sigmaI/netI 0.0586
_diffrn_reflns_limit_h_max 12
_diffrn_reflns_limit_h_min -12
_diffrn_reflns_limit_k_max 13
_diffrn_reflns_limit_k_min -13
_diffrn_reflns_limit_l_max 17
_diffrn_reflns_limit_l_min -17
_diffrn_reflns_number 17128
_diffrn_reflns_theta_full 25.07
_diffrn_reflns_theta_max 25.07
_diffrn_reflns_theta_min 1.51
_exptl_absorpt_coefficient_mu 0.087
_exptl_absorpt_correction_type none
_exptl_crystal_colour colorless
_exptl_crystal_density_diffrn 1.366
_exptl_crystal_density_meas 0
_exptl_crystal_density_method 'not measured'
_exptl_crystal_description plate
_exptl_crystal_F_000 676
_exptl_crystal_size_max 0.32
_exptl_crystal_size_mid 0.22
_exptl_crystal_size_min 0.05
_refine_diff_density_max 0.192
_refine_diff_density_min -0.177
_refine_diff_density_rms 0.034
_refine_ls_extinction_method none
_refine_ls_goodness_of_fit_ref 0.912
_refine_ls_hydrogen_treatment constr
_refine_ls_matrix_type full
_refine_ls_number_parameters 451
_refine_ls_number_reflns 5595
_refine_ls_number_restraints 0
_refine_ls_restrained_S_all 0.912
_refine_ls_R_factor_all 0.0601
_refine_ls_R_factor_gt 0.0366
_refine_ls_shift/su_max 0.000
_refine_ls_shift/su_mean 0.000
_refine_ls_structure_factor_coef Fsqd
_refine_ls_weighting_details 'calc w=1/[\s^2^(Fo^2^)+(0.0210P)^2^+0.0000P] where P=(Fo^2^+2Fc^2^)/3'
_refine_ls_weighting_scheme calc
_refine_ls_wR_factor_gt 0.0636
_refine_ls_wR_factor_ref 0.0696
_reflns_number_gt 3870
_reflns_number_total 5595
_reflns_threshold_expression >2sigma(I)
_cod_data_source_file ol801286k-file006.cif
_cod_data_source_block c47m
_cod_depositor_comments
;
The following automatic conversions were performed:

'_symmetry_cell_setting' value 'Triclinic' changed to 'triclinic'
according to /home/saulius/struct/CIF-dictionaries/cif_core.dic
dictionary named 'cif_core.dic' version 2.4.1 from 2010-06-29.

Automatic conversion script
Id: cif_fix_values 1715 2011-07-08 13:25:40Z adriana 
;
_cod_database_code 1504810

loop_
_symmetry_equiv_pos_as_xyz
'x, y, z'
'-x, -y, -z'

loop_
_atom_site_label
_atom_site_type_symbol
_atom_site_fract_x
_atom_site_fract_y
_atom_site_fract_z
_atom_site_U_iso_or_equiv
_atom_site_adp_type
_atom_site_occupancy
_atom_site_symmetry_multiplicity
_atom_site_calc_flag
_atom_site_refinement_flags
C1 C 0.26543(15) 0.45068(14) 0.47074(12) 0.0223(4) Uani 1 1 d .
C2 C 0.18879(16) 0.31964(14) 0.42971(11) 0.0212(4) Uani 1 1 d .
C3 C 0.29301(16) 0.26290(13) 0.37447(11) 0.0209(4) Uani 1 1 d .
H3 H 0.3670 0.2321 0.4202 0.025 Uiso 1 1 calc R
C4 C 0.22878(16) 0.16425(15) 0.27969(12) 0.0224(4) Uani 1 1 d .
C5 C 0.32241(16) 0.32203(14) 0.22940(12) 0.0225(4) Uani 1 1 d .
C6 C 0.35271(16) 0.36756(13) 0.34044(11) 0.0216(4) Uani 1 1 d .
H6 H 0.4531 0.3872 0.3730 0.026 Uiso 1 1 calc R
C7 C 0.27537(16) 0.47788(14) 0.37315(11) 0.0208(4) Uani 1 1 d .
C8 C 0.12435(15) 0.44034(13) 0.31609(11) 0.0204(4) Uani 1 1 d .
C9 C 0.07258(16) 0.35165(13) 0.35095(11) 0.0197(4) Uani 1 1 d .
C10 C -0.06895(16) 0.30097(14) 0.31229(11) 0.0216(4) Uani 1 1 d .
C11 C -0.12660(17) 0.20894(14) 0.34527(12) 0.0277(4) Uani 1 1 d .
H11 H -0.0700 0.1754 0.3938 0.033 Uiso 1 1 calc R
C12 C -0.26274(17) 0.16732(15) 0.30840(12) 0.0308(4) Uani 1 1 d .
H12 H -0.2993 0.1045 0.3307 0.037 Uiso 1 1 calc R
C13 C -0.34759(17) 0.21654(15) 0.23850(12) 0.0293(4) Uani 1 1 d .
H13 H -0.4423 0.1889 0.2145 0.035 Uiso 1 1 calc R
C14 C -0.29479(16) 0.30454(14) 0.20442(12) 0.0269(4) Uani 1 1 d .
H14 H -0.3540 0.3374 0.1567 0.032 Uiso 1 1 calc R
C15 C -0.15470(16) 0.34818(14) 0.23797(11) 0.0222(4) Uani 1 1 d .
C16 C -0.09691(16) 0.43628(14) 0.19699(11) 0.0226(4) Uani 1 1 d .
C17 C -0.17656(17) 0.47721(15) 0.11767(12) 0.0284(4) Uani 1 1 d .
H17 H -0.2710 0.4485 0.0918 0.034 Uiso 1 1 calc R
C18 C -0.12170(17) 0.55711(15) 0.07686(12) 0.0303(4) Uani 1 1 d .
H18 H -0.1781 0.5840 0.0240 0.036 Uiso 1 1 calc R
C19 C 0.01711(17) 0.59902(15) 0.11282(12) 0.0284(4) Uani 1 1 d .
H19 H 0.0554 0.6536 0.0839 0.034 Uiso 1 1 calc R
C20 C 0.09796(17) 0.56158(14) 0.18972(11) 0.0249(4) Uani 1 1 d .
H20 H 0.1925 0.5902 0.2134 0.030 Uiso 1 1 calc R
C21 C 0.04375(16) 0.48129(13) 0.23455(11) 0.0211(4) Uani 1 1 d .
C22 C 0.16123(15) 0.25730(14) 0.50487(11) 0.0224(4) Uani 1 1 d .
C23 C 0.17582(16) 0.13454(14) 0.49729(12) 0.0251(4) Uani 1 1 d .
H23 H 0.2033 0.0887 0.4436 0.030 Uiso 1 1 calc R
C24 C 0.15098(17) 0.07850(15) 0.56649(12) 0.0292(4) Uani 1 1 d .
H24 H 0.1609 -0.0055 0.5599 0.035 Uiso 1 1 calc R
C25 C 0.11190(18) 0.14356(16) 0.64521(13) 0.0341(5) Uani 1 1 d .
H25 H 0.0960 0.1051 0.6934 0.041 Uiso 1 1 calc R
C26 C 0.09610(18) 0.26507(16) 0.65337(13) 0.0359(5) Uani 1 1 d .
H26 H 0.0684 0.3103 0.7072 0.043 Uiso 1 1 calc R
C27 C 0.12011(17) 0.32169(15) 0.58403(12) 0.0295(4) Uani 1 1 d .
H27 H 0.1084 0.4054 0.5904 0.035 Uiso 1 1 calc R
C28 C 0.33927(16) 0.60450(14) 0.38417(11) 0.0228(4) Uani 1 1 d .
C29 C 0.28271(18) 0.70371(15) 0.42795(12) 0.0324(4) Uani 1 1 d .
H29 H 0.2070 0.6906 0.4517 0.039 Uiso 1 1 calc R
C30 C 0.3364(2) 0.82133(16) 0.43698(13) 0.0413(5) Uani 1 1 d .
H30 H 0.2967 0.8884 0.4665 0.050 Uiso 1 1 calc R
C31 C 0.44677(19) 0.84221(16) 0.40358(13) 0.0380(5) Uani 1 1 d .
H31 H 0.4825 0.9232 0.4094 0.046 Uiso 1 1 calc R
C32 C 0.50479(17) 0.74509(15) 0.36178(12) 0.0294(4) Uani 1 1 d .
H32 H 0.5817 0.7590 0.3395 0.035 Uiso 1 1 calc R
C33 C 0.45169(16) 0.62695(14) 0.35202(11) 0.0249(4) Uani 1 1 d .
H33 H 0.4926 0.5604 0.3230 0.030 Uiso 1 1 calc R
C34 C 0.20864(16) 0.13290(14) 0.10081(11) 0.0222(4) Uani 1 1 d .
C35 C 0.11006(16) 0.16976(15) 0.03107(12) 0.0266(4) Uani 1 1 d .
H35 H 0.0717 0.2429 0.0496 0.032 Uiso 1 1 calc R
C36 C 0.06718(17) 0.10010(15) -0.06582(12) 0.0298(4) Uani 1 1 d .
H36 H -0.0001 0.1254 -0.1142 0.036 Uiso 1 1 calc R
C37 C 0.12312(17) -0.00652(15) -0.09147(12) 0.0299(4) Uani 1 1 d .
H37 H 0.0935 -0.0546 -0.1579 0.036 Uiso 1 1 calc R
C38 C 0.22127(17) -0.04440(15) -0.02230(12) 0.0278(4) Uani 1 1 d .
H38 H 0.2585 -0.1182 -0.0410 0.033 Uiso 1 1 calc R
C39 C 0.26539(16) 0.02582(14) 0.07465(12) 0.0245(4) Uani 1 1 d .
C40 C 0.41674(17) -0.11430(15) 0.12544(12) 0.0270(4) Uani 1 1 d .
C41 C 0.5325(2) -0.11522(17) 0.09652(16) 0.0517(6) Uani 1 1 d .
H41 H 0.5751 -0.0423 0.0907 0.062 Uiso 1 1 calc R
C42 C 0.5872(2) -0.22370(19) 0.07574(18) 0.0680(7) Uani 1 1 d .
H42 H 0.6679 -0.2257 0.0556 0.082 Uiso 1 1 calc R
C43 C 0.5246(2) -0.32907(17) 0.08430(15) 0.0482(6) Uani 1 1 d .
H43 H 0.5619 -0.4038 0.0695 0.058 Uiso 1 1 calc R
C44 C 0.4087(2) -0.32635(16) 0.11415(13) 0.0382(5) Uani 1 1 d .
H44 H 0.3663 -0.3989 0.1208 0.046 Uiso 1 1 calc R
C45 C 0.35347(18) -0.21771(15) 0.13465(12) 0.0323(4) Uani 1 1 d .
H45 H 0.2727 -0.2151 0.1548 0.039 Uiso 1 1 calc R
N1 N 0.25326(13) 0.20445(11) 0.20146(9) 0.0216(3) Uani 1 1 d .
O1 O 0.30611(11) 0.51376(10) 0.55375(8) 0.0289(3) Uani 1 1 d .
O2 O 0.16600(11) 0.06752(10) 0.27031(8) 0.0302(3) Uani 1 1 d .
O3 O 0.35039(11) 0.37439(10) 0.17276(8) 0.0305(3) Uani 1 1 d .
O4 O 0.36437(11) -0.00270(10) 0.14907(8) 0.0317(3) Uani 1 1 d .

loop_
_atom_site_aniso_label
_atom_site_aniso_U_11
_atom_site_aniso_U_22
_atom_site_aniso_U_33
_atom_site_aniso_U_23
_atom_site_aniso_U_13
_atom_site_aniso_U_12
C1 0.0174(9) 0.0220(9) 0.0256(10) 0.0045(8) 0.0036(8) 0.0077(7)
C2 0.0228(9) 0.0198(9) 0.0198(9) 0.0039(7) 0.0052(7) 0.0030(7)
C3 0.0197(9) 0.0207(9) 0.0210(9) 0.0043(7) 0.0043(7) 0.0043(7)
C4 0.0212(9) 0.0218(10) 0.0242(10) 0.0050(8) 0.0068(8) 0.0048(8)
C5 0.0188(9) 0.0224(10) 0.0269(10) 0.0052(8) 0.0079(8) 0.0049(7)
C6 0.0183(9) 0.0204(9) 0.0223(9) 0.0017(7) 0.0031(7) 0.0010(7)
C7 0.0206(9) 0.0191(9) 0.0221(9) 0.0047(7) 0.0055(7) 0.0017(7)
C8 0.0224(9) 0.0171(9) 0.0203(9) 0.0007(7) 0.0069(7) 0.0035(7)
C9 0.0226(9) 0.0178(9) 0.0176(9) 0.0007(7) 0.0065(7) 0.0051(7)
C10 0.0233(10) 0.0195(9) 0.0206(9) 0.0005(7) 0.0078(7) 0.0033(7)
C11 0.0274(10) 0.0286(10) 0.0266(10) 0.0086(8) 0.0056(8) 0.0026(8)
C12 0.0270(11) 0.0314(10) 0.0345(11) 0.0095(9) 0.0099(9) -0.0019(8)
C13 0.0211(10) 0.0291(10) 0.0343(11) 0.0042(8) 0.0064(8) -0.0008(8)
C14 0.0222(10) 0.0276(10) 0.0276(10) 0.0043(8) 0.0034(8) 0.0046(8)
C15 0.0215(9) 0.0207(9) 0.0221(9) 0.0000(7) 0.0066(7) 0.0036(7)
C16 0.0247(10) 0.0192(9) 0.0224(9) 0.0011(7) 0.0076(8) 0.0051(7)
C17 0.0226(10) 0.0326(11) 0.0279(10) 0.0072(8) 0.0043(8) 0.0047(8)
C18 0.0302(11) 0.0335(11) 0.0285(10) 0.0123(9) 0.0062(8) 0.0092(8)
C19 0.0318(11) 0.0288(10) 0.0281(10) 0.0102(8) 0.0119(8) 0.0046(8)
C20 0.0245(10) 0.0258(10) 0.0244(10) 0.0056(8) 0.0074(8) 0.0036(8)
C21 0.0240(10) 0.0186(9) 0.0209(9) 0.0026(7) 0.0084(8) 0.0060(7)
C22 0.0188(9) 0.0242(10) 0.0217(9) 0.0042(7) 0.0031(7) 0.0021(7)
C23 0.0260(10) 0.0253(10) 0.0236(10) 0.0031(8) 0.0089(8) 0.0037(7)
C24 0.0333(11) 0.0240(10) 0.0328(11) 0.0100(8) 0.0114(9) 0.0047(8)
C25 0.0440(12) 0.0336(11) 0.0314(11) 0.0134(9) 0.0175(9) 0.0067(9)
C26 0.0490(13) 0.0337(11) 0.0330(11) 0.0086(9) 0.0240(10) 0.0111(9)
C27 0.0354(11) 0.0243(10) 0.0313(11) 0.0059(8) 0.0142(9) 0.0070(8)
C28 0.0228(10) 0.0215(9) 0.0216(9) 0.0050(7) 0.0030(7) 0.0018(7)
C29 0.0358(11) 0.0266(10) 0.0369(11) 0.0050(8) 0.0165(9) 0.0021(8)
C30 0.0558(14) 0.0227(11) 0.0481(13) 0.0021(9) 0.0252(11) 0.0046(9)
C31 0.0507(13) 0.0220(10) 0.0374(12) 0.0040(9) 0.0116(10) -0.0065(9)
C32 0.0263(10) 0.0305(11) 0.0273(10) 0.0071(8) 0.0027(8) -0.0053(8)
C33 0.0245(10) 0.0226(10) 0.0243(10) 0.0044(7) 0.0030(8) 0.0018(8)
C34 0.0249(10) 0.0208(9) 0.0198(9) 0.0023(7) 0.0079(8) -0.0016(7)
C35 0.0273(10) 0.0251(10) 0.0282(10) 0.0066(8) 0.0100(8) 0.0015(8)
C36 0.0294(11) 0.0330(11) 0.0252(10) 0.0088(8) 0.0045(8) -0.0019(8)
C37 0.0317(11) 0.0324(11) 0.0212(10) 0.0003(8) 0.0074(8) -0.0054(8)
C38 0.0283(10) 0.0260(10) 0.0272(10) 0.0005(8) 0.0109(8) 0.0007(8)
C39 0.0224(10) 0.0261(10) 0.0242(10) 0.0057(8) 0.0072(8) -0.0025(8)
C40 0.0255(10) 0.0254(10) 0.0272(10) 0.0013(8) 0.0071(8) 0.0052(8)
C41 0.0442(13) 0.0313(12) 0.0866(17) 0.0063(11) 0.0386(12) 0.0003(10)
C42 0.0415(14) 0.0428(14) 0.122(2) -0.0006(14) 0.0465(14) 0.0064(11)
C43 0.0376(13) 0.0319(12) 0.0639(15) -0.0013(10) 0.0061(11) 0.0124(10)
C44 0.0485(13) 0.0278(11) 0.0333(11) 0.0045(9) 0.0075(10) -0.0022(9)
C45 0.0307(11) 0.0321(11) 0.0349(11) 0.0055(9) 0.0143(9) -0.0016(9)
N1 0.0246(8) 0.0182(7) 0.0210(8) 0.0016(6) 0.0079(6) 0.0006(6)
O1 0.0321(7) 0.0266(7) 0.0225(7) 0.0001(5) 0.0044(6) 0.0009(5)
O2 0.0378(7) 0.0229(7) 0.0277(7) 0.0029(5) 0.0103(6) -0.0042(6)
O3 0.0376(8) 0.0273(7) 0.0288(7) 0.0070(6) 0.0143(6) -0.0007(5)
O4 0.0317(7) 0.0297(7) 0.0279(7) 0.0012(5) 0.0037(6) 0.0090(6)

loop_
_atom_type_symbol
_atom_type_description
_atom_type_scat_dispersion_real
_atom_type_scat_dispersion_imag
_atom_type_scat_source
C C 0.0033 0.0016 'International Tables Vol C Tables 4.2.6.8 and 6.1.1.4'
H H 0.0000 0.0000 'International Tables Vol C Tables 4.2.6.8 and 6.1.1.4'
N N 0.0061 0.0033 'International Tables Vol C Tables 4.2.6.8 and 6.1.1.4'
O O 0.0106 0.0060 'International Tables Vol C Tables 4.2.6.8 and 6.1.1.4'

loop_
_geom_angle_atom_site_label_1
_geom_angle_atom_site_label_2
_geom_angle_atom_site_label_3
_geom_angle
O1 C1 C7 129.41(15)
O1 C1 C2 130.83(15)
C7 C1 C2 99.77(12)
C22 C2 C9 121.71(13)
C22 C2 C1 116.45(13)
C9 C2 C1 95.51(11)
C22 C2 C3 115.89(13)
C9 C2 C3 106.23(12)
C1 C2 C3 96.63(12)
C4 C3 C6 104.66(12)
C4 C3 C2 114.61(13)
C6 C3 C2 105.84(12)
C4 C3 H3 110.5
C6 C3 H3 110.5
C2 C3 H3 110.5
O2 C4 N1 124.14(15)
O2 C4 C3 127.84(14)
N1 C4 C3 108.01(13)
O3 C5 N1 124.37(15)
O3 C5 C6 128.09(15)
N1 C5 C6 107.54(13)
C5 C6 C3 105.69(12)
C5 C6 C7 113.64(13)
C3 C6 C7 104.44(12)
C5 C6 H6 110.9
C3 C6 H6 110.9
C7 C6 H6 110.9
C28 C7 C8 119.52(13)
C28 C7 C1 114.73(13)
C8 C7 C1 96.23(12)
C28 C7 C6 118.31(13)
C8 C7 C6 106.62(12)
C1 C7 C6 97.16(12)
C9 C8 C21 121.95(14)
C9 C8 C7 109.40(13)
C21 C8 C7 128.56(14)
C8 C9 C10 121.59(14)
C8 C9 C2 108.52(13)
C10 C9 C2 129.87(14)
C11 C10 C15 118.64(14)
C11 C10 C9 123.62(15)
C15 C10 C9 117.73(14)
C12 C11 C10 121.09(16)
C12 C11 H11 119.5
C10 C11 H11 119.5
C11 C12 C13 120.33(16)
C11 C12 H12 119.8
C13 C12 H12 119.8
C14 C13 C12 119.98(16)
C14 C13 H13 120.0
C12 C13 H13 120.0
C13 C14 C15 121.92(16)
C13 C14 H14 119.0
C15 C14 H14 119.0
C14 C15 C10 117.97(15)
C14 C15 C16 121.91(15)
C10 C15 C16 120.10(14)
C17 C16 C21 117.83(15)
C17 C16 C15 121.63(15)
C21 C16 C15 120.51(14)
C18 C17 C16 121.83(16)
C18 C17 H17 119.1
C16 C17 H17 119.1
C17 C18 C19 120.02(16)
C17 C18 H18 120.0
C19 C18 H18 120.0
C20 C19 C18 119.99(16)
C20 C19 H19 120.0
C18 C19 H19 120.0
C19 C20 C21 121.24(15)
C19 C20 H20 119.4
C21 C20 H20 119.4
C20 C21 C16 119.06(15)
C20 C21 C8 123.25(15)
C16 C21 C8 117.68(14)
C23 C22 C27 118.08(15)
C23 C22 C2 121.35(14)
C27 C22 C2 120.57(14)
C24 C23 C22 120.95(15)
C24 C23 H23 119.5
C22 C23 H23 119.5
C25 C24 C23 120.44(16)
C25 C24 H24 119.8
C23 C24 H24 119.8
C24 C25 C26 119.28(16)
C24 C25 H25 120.4
C26 C25 H25 120.4
C25 C26 C27 120.60(16)
C25 C26 H26 119.7
C27 C26 H26 119.7
C26 C27 C22 120.63(16)
C26 C27 H27 119.7
C22 C27 H27 119.7
C33 C28 C29 118.39(15)
C33 C28 C7 123.01(14)
C29 C28 C7 118.60(15)
C30 C29 C28 120.24(17)
C30 C29 H29 119.9
C28 C29 H29 119.9
C31 C30 C29 120.73(17)
C31 C30 H30 119.6
C29 C30 H30 119.6
C32 C31 C30 119.52(17)
C32 C31 H31 120.2
C30 C31 H31 120.2
C31 C32 C33 120.28(17)
C31 C32 H32 119.9
C33 C32 H32 119.9
C32 C33 C28 120.82(16)
C32 C33 H33 119.6
C28 C33 H33 119.6
C35 C34 C39 120.52(15)
C35 C34 N1 120.30(14)
C39 C34 N1 119.18(14)
C34 C35 C36 120.00(16)
C34 C35 H35 120.0
C36 C35 H35 120.0
C37 C36 C35 119.36(16)
C37 C36 H36 120.3
C35 C36 H36 120.3
C38 C37 C36 121.11(16)
C38 C37 H37 119.4
C36 C37 H37 119.4
C37 C38 C39 119.66(16)
C37 C38 H38 120.2
C39 C38 H38 120.2
O4 C39 C38 124.32(15)
O4 C39 C34 116.34(14)
C38 C39 C34 119.34(16)
C41 C40 C45 121.78(16)
C41 C40 O4 118.51(15)
C45 C40 O4 119.69(15)
C40 C41 C42 119.09(18)
C40 C41 H41 120.5
C42 C41 H41 120.5
C43 C42 C41 119.99(19)
C43 C42 H42 120.0
C41 C42 H42 120.0
C44 C43 C42 120.16(18)
C44 C43 H43 119.9
C42 C43 H43 119.9
C43 C44 C45 119.91(17)
C43 C44 H44 120.0
C45 C44 H44 120.0
C40 C45 C44 119.07(17)
C40 C45 H45 120.5
C44 C45 H45 120.5
C4 N1 C5 114.04(13)
C4 N1 C34 123.10(13)
C5 N1 C34 122.84(13)
C39 O4 C40 117.08(12)

loop_
_geom_bond_atom_site_label_1
_geom_bond_atom_site_label_2
_geom_bond_distance
C1 O1 1.2003(17)
C1 C7 1.547(2)
C1 C2 1.554(2)
C2 C22 1.510(2)
C2 C9 1.535(2)
C2 C3 1.579(2)
C3 C4 1.520(2)
C3 C6 1.549(2)
C3 H3 1.0000
C4 O2 1.2071(17)
C4 N1 1.3950(19)
C5 O3 1.2045(18)
C5 N1 1.3984(19)
C5 C6 1.514(2)
C6 C7 1.564(2)
C6 H6 1.0000
C7 C28 1.507(2)
C7 C8 1.533(2)
C8 C9 1.373(2)
C8 C21 1.437(2)
C9 C10 1.444(2)
C10 C11 1.414(2)
C10 C15 1.423(2)
C11 C12 1.370(2)
C11 H11 0.9500
C12 C13 1.390(2)
C12 H12 0.9500
C13 C14 1.364(2)
C13 H13 0.9500
C14 C15 1.411(2)
C14 H14 0.9500
C15 C16 1.455(2)
C16 C17 1.409(2)
C16 C21 1.421(2)
C17 C18 1.369(2)
C17 H17 0.9500
C18 C19 1.395(2)
C18 H18 0.9500
C19 C20 1.367(2)
C19 H19 0.9500
C20 C21 1.410(2)
C20 H20 0.9500
C22 C23 1.391(2)
C22 C27 1.392(2)
C23 C24 1.378(2)
C23 H23 0.9500
C24 C25 1.378(2)
C24 H24 0.9500
C25 C26 1.379(2)
C25 H25 0.9500
C26 C27 1.381(2)
C26 H26 0.9500
C27 H27 0.9500
C28 C33 1.390(2)
C28 C29 1.393(2)
C29 C30 1.384(2)
C29 H29 0.9500
C30 C31 1.378(2)
C30 H30 0.9500
C31 C32 1.374(2)
C31 H31 0.9500
C32 C33 1.385(2)
C32 H32 0.9500
C33 H33 0.9500
C34 C35 1.381(2)
C34 C39 1.391(2)
C34 N1 1.4351(18)
C35 C36 1.384(2)
C35 H35 0.9500
C36 C37 1.381(2)
C36 H36 0.9500
C37 C38 1.379(2)
C37 H37 0.9500
C38 C39 1.387(2)
C38 H38 0.9500
C39 O4 1.3797(18)
C40 C41 1.363(2)
C40 C45 1.366(2)
C40 O4 1.4055(18)
C41 C42 1.381(3)
C41 H41 0.9500
C42 C43 1.378(3)
C42 H42 0.9500
C43 C44 1.371(2)
C43 H43 0.9500
C44 C45 1.385(2)
C44 H44 0.9500
C45 H45 0.9500

loop_
_geom_torsion_atom_site_label_1
_geom_torsion_atom_site_label_2
_geom_torsion_atom_site_label_3
_geom_torsion_atom_site_label_4
_geom_torsion
O1 C1 C2 C22 -1.3(2)
C7 C1 C2 C22 178.60(13)
O1 C1 C2 C9 128.36(17)
C7 C1 C2 C9 -51.78(13)
O1 C1 C2 C3 -124.56(18)
C7 C1 C2 C3 55.31(13)
C22 C2 C3 C4 89.86(17)
C9 C2 C3 C4 -48.71(16)
C1 C2 C3 C4 -146.44(13)
C22 C2 C3 C6 -155.35(13)
C9 C2 C3 C6 66.08(14)
C1 C2 C3 C6 -31.65(14)
C6 C3 C4 O2 -177.22(16)
C2 C3 C4 O2 -61.7(2)
C6 C3 C4 N1 2.23(16)
C2 C3 C4 N1 117.71(14)
O3 C5 C6 C3 179.70(16)
N1 C5 C6 C3 -0.07(16)
O3 C5 C6 C7 65.8(2)
N1 C5 C6 C7 -114.01(14)
C4 C3 C6 C5 -1.29(16)
C2 C3 C6 C5 -122.73(13)
C4 C3 C6 C7 118.88(13)
C2 C3 C6 C7 -2.57(15)
O1 C1 C7 C28 -3.4(2)
C2 C1 C7 C28 176.69(13)
O1 C1 C7 C8 -130.03(17)
C2 C1 C7 C8 50.11(13)
O1 C1 C7 C6 122.30(17)
C2 C1 C7 C6 -57.57(13)
C5 C6 C7 C28 -86.24(17)
C3 C6 C7 C28 159.08(13)
C5 C6 C7 C8 51.90(16)
C3 C6 C7 C8 -62.78(15)
C5 C6 C7 C1 150.63(13)
C3 C6 C7 C1 35.94(14)
C28 C7 C8 C9 -152.64(14)
C1 C7 C8 C9 -29.59(15)
C6 C7 C8 C9 69.83(15)
C28 C7 C8 C21 30.7(2)
C1 C7 C8 C21 153.80(15)
C6 C7 C8 C21 -106.79(17)
C21 C8 C9 C10 -4.7(2)
C7 C8 C9 C10 178.44(13)
C21 C8 C9 C2 173.71(13)
C7 C8 C9 C2 -3.17(17)
C22 C2 C9 C8 160.13(14)
C1 C2 C9 C8 34.29(15)
C3 C2 C9 C8 -64.28(15)
C22 C2 C9 C10 -21.7(2)
C1 C2 C9 C10 -147.50(16)
C3 C2 C9 C10 113.94(17)
C8 C9 C10 C11 179.49(15)
C2 C9 C10 C11 1.5(3)
C8 C9 C10 C15 -1.5(2)
C2 C9 C10 C15 -179.50(14)
C15 C10 C11 C12 -1.4(2)
C9 C10 C11 C12 177.64(15)
C10 C11 C12 C13 -1.0(3)
C11 C12 C13 C14 1.7(3)
C12 C13 C14 C15 0.1(2)
C13 C14 C15 C10 -2.4(2)
C13 C14 C15 C16 175.94(15)
C11 C10 C15 C14 3.0(2)
C9 C10 C15 C14 -176.06(14)
C11 C10 C15 C16 -175.39(14)
C9 C10 C15 C16 5.5(2)
C14 C15 C16 C17 -3.7(2)
C10 C15 C16 C17 174.60(14)
C14 C15 C16 C21 178.00(14)
C10 C15 C16 C21 -3.7(2)
C21 C16 C17 C18 0.4(2)
C15 C16 C17 C18 -177.90(15)
C16 C17 C18 C19 0.9(3)
C17 C18 C19 C20 -0.9(3)
C18 C19 C20 C21 -0.4(2)
C19 C20 C21 C16 1.7(2)
C19 C20 C21 C8 -179.40(15)
C17 C16 C21 C20 -1.7(2)
C15 C16 C21 C20 176.66(14)
C17 C16 C21 C8 179.37(14)
C15 C16 C21 C8 -2.3(2)
C9 C8 C21 C20 -172.41(14)
C7 C8 C21 C20 3.8(2)
C9 C8 C21 C16 6.5(2)
C7 C8 C21 C16 -177.25(14)
C9 C2 C22 C23 105.12(18)
C1 C2 C22 C23 -139.19(15)
C3 C2 C22 C23 -26.6(2)
C9 C2 C22 C27 -74.8(2)
C1 C2 C22 C27 40.9(2)
C3 C2 C22 C27 153.52(14)
C27 C22 C23 C24 -0.3(2)
C2 C22 C23 C24 179.73(15)
C22 C23 C24 C25 -0.4(3)
C23 C24 C25 C26 0.9(3)
C24 C25 C26 C27 -0.5(3)
C25 C26 C27 C22 -0.3(3)
C23 C22 C27 C26 0.7(2)
C2 C22 C27 C26 -179.39(15)
C8 C7 C28 C33 -122.26(17)
C1 C7 C28 C33 124.28(16)
C6 C7 C28 C33 10.4(2)
C8 C7 C28 C29 57.3(2)
C1 C7 C28 C29 -56.18(19)
C6 C7 C28 C29 -170.01(14)
C33 C28 C29 C30 1.3(2)
C7 C28 C29 C30 -178.30(15)
C28 C29 C30 C31 -0.4(3)
C29 C30 C31 C32 -0.7(3)
C30 C31 C32 C33 0.9(3)
C31 C32 C33 C28 0.0(2)
C29 C28 C33 C32 -1.1(2)
C7 C28 C33 C32 178.50(14)
C39 C34 C35 C36 -0.2(2)
N1 C34 C35 C36 -179.79(14)
C34 C35 C36 C37 0.5(2)
C35 C36 C37 C38 -0.3(2)
C36 C37 C38 C39 -0.3(2)
C37 C38 C39 O4 -178.92(15)
C37 C38 C39 C34 0.7(2)
C35 C34 C39 O4 179.20(14)
N1 C34 C39 O4 -1.2(2)
C35 C34 C39 C38 -0.5(2)
N1 C34 C39 C38 179.18(14)
C45 C40 C41 C42 0.2(3)
O4 C40 C41 C42 178.22(18)
C40 C41 C42 C43 0.1(3)
C41 C42 C43 C44 -0.5(3)
C42 C43 C44 C45 0.7(3)
C41 C40 C45 C44 0.1(3)
O4 C40 C45 C44 -177.95(15)
C43 C44 C45 C40 -0.5(3)
O2 C4 N1 C5 176.99(15)
C3 C4 N1 C5 -2.49(18)
O2 C4 N1 C34 -1.6(2)
C3 C4 N1 C34 178.95(13)
O3 C5 N1 C4 -178.17(15)
C6 C5 N1 C4 1.62(17)
O3 C5 N1 C34 0.4(2)
C6 C5 N1 C34 -179.82(13)
C35 C34 N1 C4 113.21(17)
C39 C34 N1 C4 -66.4(2)
C35 C34 N1 C5 -65.2(2)
C39 C34 N1 C5 115.13(17)
C38 C39 O4 C40 -4.2(2)
C34 C39 O4 C40 176.16(14)
C41 C40 O4 C39 94.11(19)
C45 C40 O4 C39 -87.78(18)
